data_4310329
loop_
_publ_author_name
'Keith Izod'
'Stephen T. Liddle'
'William Clegg'

_publ_section_title
;
 A Convenient Route to Lanthanide Triiodide THF Solvates. Crystal
 Structures of LnI3(THF)4 [Ln = Pr] and LnI3(THF)3.5 [Ln = Nd, Gd, Y]
;
_journal_name_full 'Inorganic Chemistry'
_journal_page_first 214
_journal_page_last 218
_journal_paper_doi 10.1021/ic034851u
_journal_volume 43
_journal_year 2004
_chemical_formula_sum 'C16 H32 I3 O4 Pr'
_chemical_formula_weight 810.03
_chemical_name_systematic
;
 ?
;
_space_group_IT_number 14
_symmetry_cell_setting monoclinic
_symmetry_space_group_name_Hall '-P 2ybc'
_symmetry_space_group_name_H-M 'P 1 21/c 1'
_atom_sites_solution_hydrogens geom
_atom_sites_solution_primary heavy
_atom_sites_solution_secondary difmap
_audit_creation_method SHELXL-97
_cell_angle_alpha 90.00
_cell_angle_beta 92.883(2)
_cell_angle_gamma 90.00
_cell_formula_units_Z 4
_cell_length_a 8.6820(4)
_cell_length_b 17.3291(7)
_cell_length_c 16.5834(7)
_cell_measurement_reflns_used 32767
_cell_measurement_temperature 160(2)
_cell_measurement_theta_max 28.64
_cell_measurement_theta_min 2.35
_cell_volume 2491.84(19)
_computing_cell_refinement 'Bruker SAINT'
_computing_data_collection 'Bruker SMART'
_computing_data_reduction 'Bruker SAINT'
_computing_molecular_graphics 'Bruker SHELXTL'
_computing_publication_material 'Bruker SHELXTL and local programs'
_computing_structure_refinement 'Bruker SHELXTL'
_computing_structure_solution 'Bruker SHELXTL'
_diffrn_ambient_temperature 160(2)
_diffrn_measured_fraction_theta_full 0.997
_diffrn_measured_fraction_theta_max 0.936
_diffrn_measurement_device_type 'Bruker SMART 1K CCD diffractometer'
_diffrn_measurement_method '\w rotation with narrow frames'
_diffrn_radiation_monochromator graphite
_diffrn_radiation_source 'fine-focus sealed tube'
_diffrn_radiation_type MoK\a
_diffrn_radiation_wavelength 0.71073
_diffrn_reflns_av_R_equivalents 0.0264
_diffrn_reflns_av_sigmaI/netI 0.0248
_diffrn_reflns_limit_h_max 11
_diffrn_reflns_limit_h_min -11
_diffrn_reflns_limit_k_max 22
_diffrn_reflns_limit_k_min -22
_diffrn_reflns_limit_l_max 21
_diffrn_reflns_limit_l_min -22
_diffrn_reflns_number 21557
_diffrn_reflns_theta_full 26.00
_diffrn_reflns_theta_max 28.64
_diffrn_reflns_theta_min 1.70
_diffrn_standards_number 0
_exptl_absorpt_coefficient_mu 5.686
_exptl_absorpt_correction_T_max 0.463
_exptl_absorpt_correction_T_min 0.156
_exptl_absorpt_correction_type multi-scan
_exptl_absorpt_process_details SADABS
_exptl_crystal_colour Colourless
_exptl_crystal_density_diffrn 2.159
_exptl_crystal_density_method 'not measured'
_exptl_crystal_description Block
_exptl_crystal_F_000 1512
_exptl_crystal_size_max 0.52
_exptl_crystal_size_mid 0.18
_exptl_crystal_size_min 0.16
_refine_diff_density_max 1.054
_refine_diff_density_min -1.116
_refine_diff_density_rms 0.124
_refine_ls_extinction_method none
_refine_ls_goodness_of_fit_ref 1.099
_refine_ls_hydrogen_treatment constr
_refine_ls_matrix_type full
_refine_ls_number_parameters 217
_refine_ls_number_reflns 5995
_refine_ls_number_restraints 0
_refine_ls_restrained_S_all 1.099
_refine_ls_R_factor_all 0.0312
_refine_ls_R_factor_gt 0.0252
_refine_ls_shift/su_max 0.002
_refine_ls_shift/su_mean 0.000
_refine_ls_structure_factor_coef Fsqd
_refine_ls_weighting_details 'calc w=1/[\s^2^(Fo^2^)+(0.0183P)^2^+4.3705P] where P=(Fo^2^+2Fc^2^)/3'
_refine_ls_weighting_scheme calc
_refine_ls_wR_factor_gt 0.0521
_refine_ls_wR_factor_ref 0.0538
_reflns_number_gt 5277
_reflns_number_total 5995
_reflns_threshold_expression I>2\s(I)
_cod_data_source_file ic034851usi20030718_093053.cif
_cod_data_source_block ki104
_cod_depositor_comments
;
The following automatic conversions were performed:
'_symmetry_cell_setting' value 'Monoclinic' changed to 'monoclinic'
according to '/home/saulius/struct/CIF-dictionaries/cif_core.dic'
dictionary named 'cif_core.dic' version 2.4.1 from 2010-06-29.

Automatic conversion script
Id: cif_fix_enum 1527 2010-12-29 10:47:43Z saulius 
;
_cod_original_sg_symbol_H-M 'P 21/c'
_cod_database_code 4310329

loop_
_symmetry_equiv_pos_as_xyz
'x, y, z'
'-x, y+1/2, -z+1/2'
'-x, -y, -z'
'x, -y-1/2, z-1/2'

loop_
_atom_site_label
_atom_site_type_symbol
_atom_site_fract_x
_atom_site_fract_y
_atom_site_fract_z
_atom_site_U_iso_or_equiv
_atom_site_adp_type
_atom_site_occupancy
_atom_site_symmetry_multiplicity
_atom_site_calc_flag
_atom_site_refinement_flags
_atom_site_disorder_assembly
_atom_site_disorder_group
Pr1 Pr 1.147833(19) 0.309244(10) 0.211170(10) 0.01589(5) Uani 1 1 d . . .
I1 I 0.91697(3) 0.331134(15) 0.345146(14) 0.03064(6) Uani 1 1 d . . .
I2 I 1.15079(3) 0.485532(14) 0.163063(17) 0.03360(7) Uani 1 1 d . . .
I3 I 1.38466(3) 0.262998(17) 0.085191(15) 0.03346(7) Uani 1 1 d . . .
O1 O 0.9295(3) 0.32854(13) 0.11335(14) 0.0208(5) Uani 1 1 d . . .
C1 C 0.7908(4) 0.3750(2) 0.1229(2) 0.0236(7) Uani 1 1 d . . .
H1A H 0.8143 0.4202 0.1580 0.028 Uiso 1 1 calc R . .
H1B H 0.7094 0.3439 0.1472 0.028 Uiso 1 1 calc R . .
C2 C 0.7393(5) 0.4009(2) 0.0387(2) 0.0302(8) Uani 1 1 d . . .
H2A H 0.7885 0.4502 0.0245 0.036 Uiso 1 1 calc R . .
H2B H 0.6258 0.4067 0.0330 0.036 Uiso 1 1 calc R . .
C3 C 0.7948(4) 0.3345(2) -0.0132(2) 0.0274(8) Uani 1 1 d . . .
H3A H 0.7249 0.2895 -0.0115 0.033 Uiso 1 1 calc R . .
H3B H 0.8043 0.3507 -0.0700 0.033 Uiso 1 1 calc R . .
C4 C 0.9505(4) 0.3171(2) 0.0274(2) 0.0284(8) Uani 1 1 d . . .
H4A H 0.9817 0.2633 0.0165 0.034 Uiso 1 1 calc R . .
H4B H 1.0301 0.3526 0.0080 0.034 Uiso 1 1 calc R . .
O2 O 1.0215(3) 0.18109(14) 0.17707(17) 0.0307(6) Uani 1 1 d . . .
C5 C 0.8572(5) 0.1638(3) 0.1716(3) 0.0446(11) Uani 1 1 d . . .
H5A H 0.7963 0.2108 0.1584 0.053 Uiso 1 1 calc R . .
H5B H 0.8234 0.1422 0.2230 0.053 Uiso 1 1 calc R . .
C6 C 0.8382(8) 0.1050(4) 0.1043(4) 0.086(2) Uani 1 1 d . . .
H6A H 0.7708 0.0621 0.1203 0.103 Uiso 1 1 calc R . .
H6B H 0.7919 0.1292 0.0547 0.103 Uiso 1 1 calc R . .
C7 C 0.9974(8) 0.0757(3) 0.0900(3) 0.0668(17) Uani 1 1 d . . .
H7A H 1.0004 0.0187 0.0917 0.080 Uiso 1 1 calc R . .
H7B H 1.0315 0.0932 0.0369 0.080 Uiso 1 1 calc R . .
C8 C 1.0970(5) 0.1094(2) 0.1571(3) 0.0418(10) Uani 1 1 d . . .
H8A H 1.1035 0.0743 0.2042 0.050 Uiso 1 1 calc R . .
H8B H 1.2024 0.1193 0.1394 0.050 Uiso 1 1 calc R . .
O3 O 1.2736(3) 0.20577(15) 0.29641(15) 0.0272(6) Uani 1 1 d . . .
C9 C 1.1966(4) 0.1609(2) 0.3568(2) 0.0314(8) Uani 1 1 d . . .
H9A H 1.0954 0.1419 0.3349 0.038 Uiso 1 1 calc R . .
H9B H 1.1805 0.1924 0.4055 0.038 Uiso 1 1 calc R . .
C10 C 1.3046(5) 0.0943(2) 0.3767(3) 0.0487(12) Uani 1 1 d . . .
H10A H 1.3031 0.0802 0.4345 0.058 Uiso 1 1 calc R . .
H10B H 1.2771 0.0485 0.3433 0.058 Uiso 1 1 calc R . .
C11 C 1.4559(6) 0.1251(4) 0.3570(5) 0.078(2) Uani 1 1 d . . .
H11A H 1.5097 0.1460 0.4063 0.094 Uiso 1 1 calc R . .
H11B H 1.5201 0.0832 0.3357 0.094 Uiso 1 1 calc R . .
C12 C 1.4355(5) 0.1836(3) 0.2990(4) 0.0574(15) Uani 1 1 d . . .
H12A H 1.4640 0.1647 0.2455 0.069 Uiso 1 1 calc R . .
H12B H 1.5014 0.2285 0.3139 0.069 Uiso 1 1 calc R . .
O4 O 1.3576(3) 0.36536(15) 0.30045(15) 0.0273(5) Uani 1 1 d . . .
C13 C 1.3489(6) 0.3724(4) 0.3878(3) 0.0581(15) Uani 1 1 d . . .
H13A H 1.3454 0.3207 0.4129 0.070 Uiso 1 1 calc R . .
H13B H 1.2548 0.4011 0.4010 0.070 Uiso 1 1 calc R . .
C14 C 1.4871(6) 0.4143(3) 0.4177(3) 0.0606(15) Uani 1 1 d . . .
H14A H 1.5688 0.3779 0.4370 0.073 Uiso 1 1 calc R . .
H14B H 1.4629 0.4493 0.4624 0.073 Uiso 1 1 calc R . .
C15 C 1.5365(5) 0.4591(3) 0.3460(4) 0.0548(14) Uani 1 1 d . . .
H15A H 1.4806 0.5087 0.3408 0.066 Uiso 1 1 calc R . .
H15B H 1.6488 0.4693 0.3499 0.066 Uiso 1 1 calc R . .
C16 C 1.4946(5) 0.4067(3) 0.2764(3) 0.0383(10) Uani 1 1 d . . .
H16A H 1.4717 0.4368 0.2265 0.046 Uiso 1 1 calc R . .
H16B H 1.5796 0.3702 0.2670 0.046 Uiso 1 1 calc R . .

loop_
_atom_site_aniso_label
_atom_site_aniso_U_11
_atom_site_aniso_U_22
_atom_site_aniso_U_33
_atom_site_aniso_U_23
_atom_site_aniso_U_13
_atom_site_aniso_U_12
Pr1 0.01502(8) 0.01757(9) 0.01506(9) 0.00102(7) 0.00061(6) -0.00034(6)
I1 0.02629(12) 0.04422(15) 0.02206(12) 0.00776(10) 0.00781(9) 0.00998(10)
I2 0.03547(14) 0.02084(12) 0.04373(16) 0.00944(10) -0.00553(11) -0.00605(10)
I3 0.02529(12) 0.04986(16) 0.02599(13) -0.00677(11) 0.00881(9) -0.00048(11)
O1 0.0187(11) 0.0262(12) 0.0173(12) -0.0018(9) -0.0005(9) 0.0035(9)
C1 0.0188(16) 0.0274(18) 0.0246(18) -0.0020(14) -0.0001(13) 0.0078(14)
C2 0.034(2) 0.030(2) 0.0257(19) -0.0004(15) -0.0028(15) 0.0090(16)
C3 0.032(2) 0.032(2) 0.0172(17) -0.0012(14) -0.0020(14) 0.0045(16)
C4 0.0276(19) 0.040(2) 0.0176(17) -0.0049(15) 0.0040(14) 0.0042(16)
O2 0.0277(13) 0.0197(12) 0.0439(16) -0.0008(11) -0.0059(12) -0.0033(10)
C5 0.031(2) 0.036(2) 0.065(3) 0.014(2) -0.010(2) -0.0116(18)
C6 0.084(5) 0.087(5) 0.082(5) -0.009(4) -0.033(4) -0.043(4)
C7 0.116(5) 0.038(3) 0.044(3) -0.009(2) -0.019(3) -0.009(3)
C8 0.056(3) 0.0192(19) 0.050(3) -0.0088(18) 0.000(2) 0.0018(18)
O3 0.0216(12) 0.0295(13) 0.0306(14) 0.0129(11) 0.0027(10) 0.0042(10)
C9 0.031(2) 0.030(2) 0.033(2) 0.0138(16) -0.0003(16) -0.0070(16)
C10 0.055(3) 0.026(2) 0.063(3) 0.018(2) -0.018(2) -0.0020(19)
C11 0.047(3) 0.068(4) 0.120(6) 0.045(4) 0.007(3) 0.028(3)
C12 0.024(2) 0.072(4) 0.076(4) 0.036(3) 0.003(2) 0.015(2)
O4 0.0256(13) 0.0328(14) 0.0228(13) 0.0035(11) -0.0051(10) -0.0089(11)
C13 0.060(3) 0.089(4) 0.024(2) -0.004(2) -0.007(2) -0.031(3)
C14 0.062(3) 0.071(4) 0.048(3) -0.027(3) -0.005(2) -0.019(3)
C15 0.033(2) 0.036(2) 0.095(4) -0.017(3) 0.000(2) -0.0072(19)
C16 0.0238(19) 0.045(2) 0.045(3) 0.011(2) -0.0031(17) -0.0093(17)

loop_
_atom_type_symbol
_atom_type_description
_atom_type_scat_dispersion_real
_atom_type_scat_dispersion_imag
_atom_type_scat_source
C C 0.0033 0.0016 'International Tables Vol C Tables 4.2.6.8 and 6.1.1.4'
H H 0.0000 0.0000 'International Tables Vol C Tables 4.2.6.8 and 6.1.1.4'
O O 0.0106 0.0060 'International Tables Vol C Tables 4.2.6.8 and 6.1.1.4'
I I -0.4742 1.8119 'International Tables Vol C Tables 4.2.6.8 and 6.1.1.4'
Pr Pr -0.2180 2.8214 'International Tables Vol C Tables 4.2.6.8 and 6.1.1.4'

loop_
_geom_angle_atom_site_label_1
_geom_angle_atom_site_label_2
_geom_angle_atom_site_label_3
_geom_angle
_geom_angle_site_symmetry_1
_geom_angle_site_symmetry_3
_geom_angle_publ_flag
I1 Pr1 I2 94.400(9) . . ?
I1 Pr1 I3 171.781(9) . . ?
I1 Pr1 O1 87.21(5) . . ?
I1 Pr1 O2 88.79(6) . . ?
I1 Pr1 O3 87.84(6) . . ?
I1 Pr1 O4 90.35(6) . . ?
I2 Pr1 I3 93.758(9) . . ?
I2 Pr1 O1 73.57(6) . . ?
I2 Pr1 O2 143.34(6) . . ?
I2 Pr1 O3 145.87(6) . . ?
I2 Pr1 O4 75.94(6) . . ?
I3 Pr1 O1 96.07(5) . . ?
I3 Pr1 O2 85.26(6) . . ?
I3 Pr1 O3 84.85(6) . . ?
I3 Pr1 O4 90.66(6) . . ?
O1 Pr1 O2 70.12(8) . . ?
O1 Pr1 O3 140.55(8) . . ?
O1 Pr1 O4 149.11(8) . . ?
O2 Pr1 O3 70.66(8) . . ?
O2 Pr1 O4 140.64(8) . . ?
O3 Pr1 O4 69.99(8) . . ?
Pr1 O1 C1 127.97(19) . . ?
Pr1 O1 C4 119.80(19) . . ?
C1 O1 C4 108.9(2) . . ?
O1 C1 C2 105.6(3) . . ?
C1 C2 C3 102.2(3) . . ?
C2 C3 C4 101.6(3) . . ?
O1 C4 C3 104.8(3) . . ?
Pr1 O2 C5 127.4(2) . . ?
Pr1 O2 C8 127.4(2) . . ?
C5 O2 C8 105.2(3) . . ?
O2 C5 C6 104.8(4) . . ?
C5 C6 C7 106.0(4) . . ?
C6 C7 C8 104.7(4) . . ?
O2 C8 C7 104.7(4) . . ?
Pr1 O3 C9 124.7(2) . . ?
Pr1 O3 C12 126.9(2) . . ?
C9 O3 C12 108.3(3) . . ?
O3 C9 C10 104.8(3) . . ?
C9 C10 C11 103.1(4) . . ?
C10 C11 C12 109.3(4) . . ?
O3 C12 C11 107.5(4) . . ?
Pr1 O4 C13 123.4(2) . . ?
Pr1 O4 C16 127.7(2) . . ?
C13 O4 C16 108.3(3) . . ?
O4 C13 C14 107.1(4) . . ?
C13 C14 C15 104.5(4) . . ?
C14 C15 C16 103.2(4) . . ?
O4 C16 C15 104.9(3) . . ?

loop_
_geom_bond_atom_site_label_1
_geom_bond_atom_site_label_2
_geom_bond_distance
_geom_bond_site_symmetry_2
_geom_bond_publ_flag
Pr1 I1 3.0896(3) . ?
Pr1 I2 3.1578(3) . ?
Pr1 I3 3.1091(3) . ?
Pr1 O1 2.455(2) . ?
Pr1 O2 2.528(2) . ?
Pr1 O3 2.500(2) . ?
Pr1 O4 2.487(2) . ?
O1 C1 1.465(4) . ?
O1 C4 1.460(4) . ?
C1 C2 1.513(5) . ?
C2 C3 1.528(5) . ?
C3 C4 1.509(5) . ?
O2 C5 1.456(5) . ?
O2 C8 1.450(5) . ?
C5 C6 1.514(8) . ?
C6 C7 1.502(9) . ?
C7 C8 1.494(6) . ?
O3 C9 1.457(4) . ?
O3 C12 1.455(5) . ?
C9 C10 1.513(6) . ?
C10 C11 1.469(7) . ?
C11 C12 1.403(7) . ?
O4 C13 1.459(5) . ?
O4 C16 1.460(4) . ?
C13 C14 1.467(6) . ?
C14 C15 1.501(8) . ?
C15 C16 1.498(6) . ?
